data_7015612
loop_
_publ_author_name
'Ovens, Jeffrey S.'
'Leznoff, Daniel B.'

_publ_section_title
;
 Thermally triggered reductive elimination of bromine from Au(III) as a
 path to Au(I)-based coordination polymers.
;
_journal_issue 16
_journal_name_full 'Dalton transactions (Cambridge, England : 2003)'
_journal_page_first 4140
_journal_page_last 4146
_journal_paper_doi 10.1039/c0dt01772h
_journal_volume 40
_journal_year 2011
_chemical_formula_moiety 'C8 H4 Au2 N6 Zn1'
_chemical_formula_sum 'C8 H4 Au2 N6 Zn'
_chemical_formula_weight 643.47
_chemical_name_systematic ?
_space_group_IT_number 69
_symmetry_cell_setting orthorhombic
_symmetry_space_group_name_Hall '-F 2 2'
_symmetry_space_group_name_H-M 'F m m m'
_atom_sites_solution_hydrogens geom
_atom_sites_solution_primary direct
_cell_angle_alpha 90
_cell_angle_beta 90
_cell_angle_gamma 90
_cell_formula_units_Z 4
_cell_length_a 11.4055(4)
_cell_length_b 17.3296(6)
_cell_length_c 7.0938(3)
_cell_measurement_reflns_used 4193
_cell_measurement_temperature 296(2)
_cell_measurement_theta_max 44.17
_cell_measurement_theta_min 3.57
_cell_volume 1402.11(9)
_computing_cell_refinement 'Bruker SAINT'
_computing_data_collection 'Bruker APEX2'
_computing_data_reduction 'Bruker SAINT'
_computing_structure_solution
;
SIR92 (Altomare et al, 1994)
CRYSTALS (Watkin, 1988)
;
_diffrn_ambient_temperature 296(2)
_diffrn_measured_fraction_theta_full 0.997
_diffrn_measured_fraction_theta_max 0.985
_diffrn_measurement_device_type 'Bruker APEX-II CCD'
_diffrn_measurement_method '\w scans'
_diffrn_radiation_monochromator graphite
_diffrn_radiation_type 'Mo K\a'
_diffrn_radiation_wavelength 0.71073
_diffrn_reflns_av_R_equivalents 0.057
_diffrn_reflns_limit_h_max 22
_diffrn_reflns_limit_h_min -22
_diffrn_reflns_limit_k_max 34
_diffrn_reflns_limit_k_min -34
_diffrn_reflns_limit_l_max 13
_diffrn_reflns_limit_l_min -13
_diffrn_reflns_number 9919
_diffrn_reflns_theta_full 31.026
_diffrn_reflns_theta_max 44.500
_diffrn_reflns_theta_min 2.351
_exptl_absorpt_coefficient_mu 22.558
_exptl_absorpt_correction_T_max 0.7488
_exptl_absorpt_correction_T_min 0.2804
_exptl_absorpt_correction_type multi-scan
_exptl_crystal_colour yellow
_exptl_crystal_density_diffrn 3.048
_exptl_crystal_description plate
_exptl_crystal_F_000 1128
_exptl_crystal_size_max 0.50
_exptl_crystal_size_mid 0.50
_exptl_crystal_size_min 0.05
_refine_diff_density_max 1.79
_refine_diff_density_min -2.41
_refine_ls_extinction_coef 75(4)
_refine_ls_extinction_method 'Larson (1970), Equation 22'
_refine_ls_goodness_of_fit_ref 0.9680
_refine_ls_hydrogen_treatment none
_refine_ls_matrix_type full
_refine_ls_number_parameters 41
_refine_ls_number_reflns 1059
_refine_ls_number_restraints 4
_refine_ls_R_factor_all 0.0469
_refine_ls_R_factor_gt 0.0322
_refine_ls_shift/su_max 0.0000650
_refine_ls_structure_factor_coef F
_refine_ls_weighting_details
;
Method= Modified Sheldrick
w=1/[\s^2^(F) + ( 0.03P)^2^ + 0.00P]
,where P=(max(Fo,0) + 2Fc)/3
;
_refine_ls_weighting_scheme calc
_refine_ls_wR_factor_all 0.0514
_refine_ls_wR_factor_gt 0.0389
_refine_ls_wR_factor_ref 0.0386
_reflns_limit_h_max 22
_reflns_limit_h_min 0
_reflns_limit_k_max 34
_reflns_limit_k_min 0
_reflns_limit_l_max 13
_reflns_limit_l_min 0
_reflns_number_gt 1094
_reflns_number_total 2809
_reflns_threshold_expression I>2.0\s(I)
_oxford_diffrn_Wilson_B_factor 2.10
_oxford_diffrn_Wilson_scale 1352.50
_oxford_refine_ls_r_factor_ref 0.0317
_oxford_refine_ls_scale 0.0653(2)
_oxford_reflns_number_all 1547
_oxford_reflns_threshold_expression_ref I>2.5\s(I)
_cod_data_source_file c0dt01772h.txt
_cod_data_source_block ZnPyzAu1
_cod_depositor_comments
;
The following automatic conversions were performed:
'_symmetry_cell_setting' value 'Orthorhombic' changed to 'orthorhombic'
according to '/home/saulius/struct/CIF-dictionaries/cif_core.dic'
dictionary named 'cif_core.dic' version 2.4.1 from
2010-06-29.

'_exptl_absorpt_correction_type' value 'Multi-scan' changed
to 'multi-scan' according to
'/home/saulius/struct/CIF-dictionaries/cif_core.dic' dictionary named
'cif_core.dic' version 2.4.1 from 2010-06-29.

Automatic conversion script
Id: cif_fix_enum 1555 2011-01-17 13:19:09Z saulius 
;
_cod_original_formula_sum 'C8 H4 Au2 N6 Zn1'
_cod_database_code 7015612

loop_
_symmetry_equiv_pos_as_xyz
x,y,z
-x,-y,-z
x,y+1/2,z+1/2
-x,-y+1/2,-z+1/2
x+1/2,y,z+1/2
-x+1/2,-y,-z+1/2
x+1/2,y+1/2,z
-x+1/2,-y+1/2,-z
x,y,-z
-x,-y,z
x,y+1/2,-z+1/2
-x,-y+1/2,z+1/2
x+1/2,y,-z+1/2
-x+1/2,-y,z+1/2
x+1/2,y+1/2,-z
-x+1/2,-y+1/2,z
-x,y,z
x,-y,-z
-x,y+1/2,z+1/2
x,-y+1/2,-z+1/2
-x+1/2,y,z+1/2
x+1/2,-y,-z+1/2
-x+1/2,y+1/2,z
x+1/2,-y+1/2,-z
x,-y,z
-x,y,-z
x,-y+1/2,z+1/2
-x,y+1/2,-z+1/2
x+1/2,-y,z+1/2
-x+1/2,y,-z+1/2
x+1/2,-y+1/2,z
-x+1/2,y+1/2,-z

loop_
_atom_site_label
_atom_site_type_symbol
_atom_site_fract_x
_atom_site_fract_y
_atom_site_fract_z
_atom_site_U_iso_or_equiv
_atom_site_occupancy
_atom_site_adp_type
_atom_site_refinement_flags_posn
_atom_site_refinement_flags_adp
_atom_site_refinement_flags_occupancy
_atom_site_disorder_assembly
_atom_site_disorder_group
_oxford_atom_site_special_shape
_atom_site_attached_hydrogens
Au1 Au 0.2500 0.2500 0.0000 0.0446 1.0000 Uani S T . . . . .
Zn1 Zn 0.5000 0.5000 0.0000 0.0210 1.0000 Uani S T . . . . .
N1 N 0.3696(3) 0.41148(18) 0.0000 0.0392 1.0000 Uani S T . . . . .
N2 N 0.5000 0.5000 0.3064(5) 0.0273 1.0000 Uani S T . . . . .
C1 C 0.3238(4) 0.3530(2) 0.0000 0.0414 1.0000 Uani S T . . . . .
C2 C 0.500000(7) 0.5658(3) 0.4023(9) 0.0454 0.644(9) Uani S T P . 1 . .
C3 C 0.4022(6) 0.500000(7) 0.4035(9) 0.0281 0.356(9) Uani S T P . 2 . .
H2 H 0.5000 0.6158 0.3339 0.06(3) 0.644(9) Uiso RS . P . 1 . .
H3 H 0.3294 0.5000 0.3386 0.06(3) 0.356(9) Uiso RS . P . 2 . .

loop_
_atom_site_aniso_label
_atom_site_aniso_U_11
_atom_site_aniso_U_22
_atom_site_aniso_U_33
_atom_site_aniso_U_23
_atom_site_aniso_U_13
_atom_site_aniso_U_12
Au1 0.04826(15) 0.02791(11) 0.05773(18) 0.0000 0.0000 -0.01946(7)
Zn1 0.0274(3) 0.01360(19) 0.0219(2) 0.0000 0.0000 0.0000
N1 0.0464(16) 0.0273(11) 0.0440(14) 0.0000 0.0000 -0.0163(11)
N2 0.0366(17) 0.0256(13) 0.0197(12) 0.0000 0.0000 0.0000
C1 0.0466(19) 0.0303(15) 0.0472(17) 0.0000 0.0000 -0.0190(14)
C2 0.072(5) 0.026(2) 0.038(3) 0.0024(17) 0.0000 0.0000
C3 0.017(3) 0.054(5) 0.014(2) 0.0000 0.0005(17) 0.0000

loop_
_atom_type_symbol
_atom_type_scat_dispersion_real
_atom_type_scat_dispersion_imag
_atom_type_scat_Cromer_Mann_a1
_atom_type_scat_Cromer_Mann_b1
_atom_type_scat_Cromer_Mann_a2
_atom_type_scat_Cromer_Mann_b2
_atom_type_scat_Cromer_Mann_a3
_atom_type_scat_Cromer_Mann_b3
_atom_type_scat_Cromer_Mann_a4
_atom_type_scat_Cromer_Mann_b4
_atom_type_scat_Cromer_Mann_c
_atom_type_scat_source
C 0.0033 0.0016 2.3100 20.8439 1.0200 10.2075 1.5886 0.5687 0.8650 51.6512 0.2156 'International Tables Vol C 4.2.6.8 and 6.1.1.4'
H 0.0000 0.0000 0.4930 10.5109 0.3229 26.1257 0.1402 3.1424 0.0408 57.7998 0.0030 'International Tables Vol C 4.2.6.8 and 6.1.1.4'
N 0.0061 0.0033 12.2126 0.0057 3.1322 9.8933 2.0125 28.9975 1.1663 0.5826 -11.5290 'International Tables Vol C 4.2.6.8 and 6.1.1.4'
Zn 0.2839 1.4301 14.0743 3.2655 7.0318 0.2333 5.1652 10.3163 2.4100 58.7097 1.3041 'International Tables Vol C 4.2.6.8 and 6.1.1.4'
Br -0.2901 2.4595 17.1789 2.1723 5.2358 16.5796 5.6377 0.2609 3.9851 41.4328 2.9557 'International Tables Vol C 4.2.6.8 and 6.1.1.4'
Au -2.0133 8.8022 16.8819 0.4611 18.5913 8.6216 25.5582 1.4826 5.8600 36.3956 12.0658 'International Tables Vol C 4.2.6.8 and 6.1.1.4'
O 0.0106 0.0060 3.0485 13.2771 2.2868 5.7011 1.5463 0.3239 0.8670 32.9089 0.2508 'International Tables Vol C 4.2.6.8 and 6.1.1.4'

loop_
_geom_angle_atom_site_label_1
_geom_angle_site_symmetry_1
_geom_angle_atom_site_label_2
_geom_angle_site_symmetry_2
_geom_angle_atom_site_label_3
_geom_angle_site_symmetry_3
_geom_angle
_geom_angle_publ_flag
C1 16_555 Au1 . Au1 21_555 90.000(3) yes
C1 16_555 Au1 . Au1 21_554 90.000(3) yes
Au1 21_555 Au1 . Au1 21_554 179.997 yes
C1 16_555 Au1 . C1 . 179.994 yes
Au1 21_555 Au1 . C1 . 90.000(3) yes
Au1 21_554 Au1 . C1 . 90.000(3) yes
N2 2_665 Zn1 . N1 25_565 90.000 yes
N2 2_665 Zn1 . N1 17_655 90.000 yes
N1 25_565 Zn1 . N1 17_655 179.995 yes
N2 2_665 Zn1 . N1 10_665 90.000 yes
N1 25_565 Zn1 . N1 10_665 88.2(2) yes
N1 17_655 Zn1 . N1 10_665 91.8(2) yes
N2 2_665 Zn1 . N1 . 90.000 yes
N1 25_565 Zn1 . N1 . 91.8(2) yes
N1 17_655 Zn1 . N1 . 88.2(2) yes
N1 10_665 Zn1 . N1 . 179.995 yes
N2 2_665 Zn1 . N2 . 179.995 yes
N1 25_565 Zn1 . N2 . 90.000 yes
N1 17_655 Zn1 . N2 . 90.000 yes
N1 10_665 Zn1 . N2 . 90.000 yes
N1 . Zn1 . N2 . 90.000 yes
Zn1 . N1 . C1 . 163.2(4) yes
Zn1 . N2 . C2 10_665 120.8(3) yes
Zn1 . N2 . C2 . 120.8(3) yes
C2 10_665 N2 . C2 . 118.4(6) yes
Au1 . C1 . N1 . 177.9(4) yes
C2 9_556 C2 . N2 . 120.8(3) yes
C2 9_556 C2 . H2 . 119.2 no
N2 . C2 . H2 . 120.0 no
C3 9_556 C3 . N2 . 121.7(3) yes
C3 9_556 C3 . H3 . 119.0 no
N2 . C3 . H3 . 119.3 no

loop_
_geom_bond_atom_site_label_1
_geom_bond_site_symmetry_1
_geom_bond_atom_site_label_2
_geom_bond_site_symmetry_2
_geom_bond_distance
_geom_bond_publ_flag
Au1 . C1 16_555 1.974(3) yes
Au1 . Au1 21_555 3.54690(15) yes
Au1 . Au1 21_554 3.54690(15) yes
Au1 . C1 . 1.974(3) yes
Zn1 . N2 2_665 2.174(3) yes
Zn1 . N1 25_565 2.137(3) yes
Zn1 . N1 17_655 2.137(3) yes
Zn1 . N1 10_665 2.137(3) yes
Zn1 . N1 . 2.137(3) yes
Zn1 . N2 . 2.174(3) yes
N1 . C1 . 1.140(4) yes
N2 . C2 10_665 1.328(6) yes
N2 . C2 . 1.328(6) yes
C2 . C2 9_556 1.387(12) yes
C2 . H2 . 0.993 no
C3 . C3 9_556 1.369(12) yes
C3 . H3 . 0.950 no
